data_8102213
loop_
_publ_author_name
'Junyan Wang'
'Dave M. Johnson'
'Edward R. T. Tiekink'

_publ_section_title
;
 Crystal structure of
 2-((3-oxo-1,3-dihydro-2-benzofuran-5-yl)methyl)-1H-isoindole-1,3(2H)-dione,
 C17H11NO4, a triclinic polymorph
;
_journal_issue 1
_journal_name_full 'Zeitschrift f\"ur Kristallographie - New Crystal Structures'
_journal_page_first 29
_journal_volume 223
_journal_year 2008
_chemical_formula_moiety 'C17 H11 N O4'
_chemical_formula_structural 'C17 H11 N O4'
_chemical_formula_sum 'C17 H11 N O4'
_chemical_formula_weight 293.27
_chemical_name_systematic
;
2-((3-oxo-1,3-dihydro-2-benzofuran-5-yl)methyl)-1H-isoindole-1,3(2H)-dione
;
_space_group_IT_number 2
_symmetry_cell_setting triclinic
_symmetry_space_group_name_Hall '-P 1'
_symmetry_space_group_name_H-M 'P -1'
_atom_sites_solution_hydrogens geom
_atom_sites_solution_primary direct
_atom_sites_solution_secondary difmap
_audit_creation_date 2007-05-31
_audit_creation_method SHELXL-97
_cell_angle_alpha 96.183(8)
_cell_angle_beta 104.654(7)
_cell_angle_gamma 109.326(7)
_cell_formula_units_Z 2
_cell_length_a 6.9911(10)
_cell_length_b 8.4863(11)
_cell_length_c 11.8735(15)
_cell_measurement_reflns_used 4812
_cell_measurement_temperature 153(2)
_cell_measurement_theta_max 29.5
_cell_measurement_theta_min 2.6
_cell_volume 628.82(15)
_computing_cell_refinement CrystalClear
_computing_data_collection 'CrystalClear (Rigaku, 2005)'
_computing_data_reduction CrystalClear
_computing_molecular_graphics 'ORTEPII (Johnson, 1976)'
_computing_publication_material SHELXL97
_computing_structure_refinement 'SHELXL97 (Sheldrick, 1997)'
_computing_structure_solution 'SIR-92 (Altomare et al., 1994)'
_diffrn_ambient_temperature 153(2)
_diffrn_measured_fraction_theta_full 0.989
_diffrn_measured_fraction_theta_max 0.989
_diffrn_measurement_device_type 'Rigaku AFC12 & SATURN724'
_diffrn_measurement_method omega
_diffrn_radiation_monochromator graphite
_diffrn_radiation_source 'fine-focus sealed tube'
_diffrn_radiation_type MoK\a
_diffrn_radiation_wavelength 0.71070
_diffrn_reflns_av_R_equivalents 0.017
_diffrn_reflns_av_sigmaI/netI 0.016
_diffrn_reflns_limit_h_max 8
_diffrn_reflns_limit_h_min -8
_diffrn_reflns_limit_k_max 10
_diffrn_reflns_limit_k_min -8
_diffrn_reflns_limit_l_max 14
_diffrn_reflns_limit_l_min -14
_diffrn_reflns_number 4067
_diffrn_reflns_theta_full 26.5
_diffrn_reflns_theta_max 26.49
_diffrn_reflns_theta_min 2.60
_diffrn_standards_decay_% '< 1'
_diffrn_standards_interval_count 0
_diffrn_standards_number 0
_exptl_absorpt_coefficient_mu 0.112
_exptl_absorpt_correction_T_max 1
_exptl_absorpt_correction_T_min 0.663
_exptl_absorpt_correction_type multi-scan
_exptl_absorpt_process_details 'ABSCOR (Higashi, 1995)'
_exptl_crystal_colour colorless
_exptl_crystal_density_diffrn 1.549
_exptl_crystal_density_method 'not measured'
_exptl_crystal_description block
_exptl_crystal_F_000 304
_exptl_crystal_size_max 0.35
_exptl_crystal_size_mid 0.10
_exptl_crystal_size_min 0.10
_refine_diff_density_max 0.25
_refine_diff_density_min -0.19
_refine_diff_density_rms 0.044
_refine_ls_extinction_method none
_refine_ls_goodness_of_fit_ref 1.17
_refine_ls_hydrogen_treatment constr
_refine_ls_matrix_type full
_refine_ls_number_parameters 199
_refine_ls_number_reflns 2576
_refine_ls_number_restraints 0
_refine_ls_restrained_S_all 1.17
_refine_ls_R_factor_all 0.048
_refine_ls_R_factor_gt 0.045
_refine_ls_shift/su_max <0.001
_refine_ls_shift/su_mean 0.000
_refine_ls_structure_factor_coef Fsqd
_refine_ls_weighting_details 'calc w=1/[\s^2^(Fo^2^)+(0.0360P)^2^+0.4236P] where P=(Fo^2^+2Fc^2^)/3'
_refine_ls_weighting_scheme calc
_refine_ls_wR_factor_gt 0.105
_refine_ls_wR_factor_ref 0.107
_reflns_number_gt 2439
_reflns_number_total 2576
_reflns_threshold_expression I>2sigma(I)
_cod_data_source_file 1267-2142.cff
_cod_data_source_block global
_cod_database_code 8102213

loop_
_symmetry_equiv_pos_as_xyz
'x, y, z'
'-x, -y, -z'

loop_
_atom_site_label
_atom_site_type_symbol
_atom_site_fract_x
_atom_site_fract_y
_atom_site_fract_z
_atom_site_U_iso_or_equiv
_atom_site_adp_type
_atom_site_occupancy
_atom_site_symmetry_multiplicity
_atom_site_Wyckoff_symbol
_atom_site_calc_flag
_atom_site_refinement_flags
_atom_site_disorder_assembly
_atom_site_disorder_group
O1 O 0.2674(2) 0.30147(15) 0.49093(11) 0.0262(3) Uani 1 2 i d . . .
O2 O 0.0066(2) -0.15792(15) 0.18381(10) 0.0275(3) Uani 1 2 i d . . .
O3 O 0.7232(2) 0.31049(16) -0.03625(11) 0.0283(3) Uani 1 2 i d . . .
O4 O 0.4395(2) 0.06880(16) -0.11558(11) 0.0304(3) Uani 1 2 i d . . .
N1 N 0.1282(2) 0.09687(17) 0.31779(12) 0.0197(3) Uani 1 2 i d . . .
C1 C 0.2194(2) 0.1570(2) 0.43986(14) 0.0191(3) Uani 1 2 i d . . .
C2 C 0.2401(2) 0.0083(2) 0.48934(14) 0.0189(3) Uani 1 2 i d . . .
C3 C 0.3205(3) -0.0046(2) 0.60439(15) 0.0219(3) Uani 1 2 i d . . .
H3 H 0.3738 0.0911 0.6686 0.026 Uiso 1 2 i calc R . .
C4 C 0.3211(3) -0.1629(2) 0.62342(15) 0.0243(4) Uani 1 2 i d . . .
H4 H 0.3753 -0.1760 0.7023 0.029 Uiso 1 2 i calc R . .
C5 C 0.2442(3) -0.3025(2) 0.52968(16) 0.0253(4) Uani 1 2 i d . . .
H5 H 0.2474 -0.4093 0.5451 0.030 Uiso 1 2 i calc R . .
C6 C 0.1625(3) -0.2879(2) 0.41369(16) 0.0239(4) Uani 1 2 i d . . .
H6 H 0.1088 -0.3831 0.3491 0.029 Uiso 1 2 i calc R . .
C7 C 0.1619(2) -0.1309(2) 0.39560(14) 0.0193(3) Uani 1 2 i d . . .
C8 C 0.0876(2) -0.0755(2) 0.28412(14) 0.0195(3) Uani 1 2 i d . . .
C9 C 0.0815(3) 0.2028(2) 0.23436(14) 0.0206(3) Uani 1 2 i d . . .
H9A H 0.0491 0.2950 0.2743 0.025 Uiso 1 2 i calc R . .
H9B H -0.0457 0.1325 0.1664 0.025 Uiso 1 2 i calc R . .
C10 C 0.2673(3) 0.2804(2) 0.18906(14) 0.0190(3) Uani 1 2 i d . . .
C11 C 0.2905(3) 0.1902(2) 0.09251(14) 0.0206(3) Uani 1 2 i d . . .
H11 H 0.1865 0.0813 0.0509 0.025 Uiso 1 2 i calc R . .
C12 C 0.4694(3) 0.2634(2) 0.05847(14) 0.0204(3) Uani 1 2 i d . . .
C13 C 0.5310(3) 0.1966(2) -0.04011(14) 0.0223(3) Uani 1 2 i d . . .
C14 C 0.7936(3) 0.4579(2) 0.05835(15) 0.0251(4) Uani 1 2 i d . . .
H14A H 0.8078 0.5626 0.0261 0.030 Uiso 1 2 i calc R . .
H14B H 0.9324 0.4733 0.1151 0.030 Uiso 1 2 i calc R . .
C15 C 0.6229(3) 0.4199(2) 0.11741(14) 0.0209(3) Uani 1 2 i d . . .
C16 C 0.6011(3) 0.5117(2) 0.21374(15) 0.0227(3) Uani 1 2 i d . . .
H16 H 0.7057 0.6207 0.2548 0.027 Uiso 1 2 i calc R . .
C17 C 0.4225(3) 0.4401(2) 0.24835(14) 0.0216(3) Uani 1 2 i d . . .
H17 H 0.4049 0.5013 0.3143 0.026 Uiso 1 2 i calc R . .

loop_
_atom_site_aniso_label
_atom_site_aniso_U_11
_atom_site_aniso_U_22
_atom_site_aniso_U_33
_atom_site_aniso_U_23
_atom_site_aniso_U_13
_atom_site_aniso_U_12
O1 0.0314(7) 0.0199(6) 0.0275(6) 0.0011(5) 0.0101(5) 0.0101(5)
O2 0.0327(7) 0.0254(6) 0.0208(6) 0.0005(5) 0.0061(5) 0.0093(5)
O3 0.0305(7) 0.0305(7) 0.0285(7) 0.0063(5) 0.0169(5) 0.0114(5)
O4 0.0373(7) 0.0316(7) 0.0216(6) 0.0007(5) 0.0096(5) 0.0133(6)
N1 0.0210(7) 0.0202(7) 0.0196(7) 0.0051(5) 0.0088(5) 0.0078(5)
C1 0.0179(7) 0.0203(8) 0.0210(8) 0.0039(6) 0.0095(6) 0.0071(6)
C2 0.0173(7) 0.0197(7) 0.0222(8) 0.0042(6) 0.0098(6) 0.0072(6)
C3 0.0204(8) 0.0262(8) 0.0214(8) 0.0045(6) 0.0092(6) 0.0098(7)
C4 0.0216(8) 0.0319(9) 0.0242(8) 0.0111(7) 0.0095(7) 0.0126(7)
C5 0.0237(8) 0.0231(8) 0.0345(9) 0.0114(7) 0.0115(7) 0.0118(7)
C6 0.0218(8) 0.0213(8) 0.0289(9) 0.0034(7) 0.0087(7) 0.0083(6)
C7 0.0173(7) 0.0205(7) 0.0212(8) 0.0036(6) 0.0087(6) 0.0066(6)
C8 0.0175(7) 0.0198(7) 0.0225(8) 0.0039(6) 0.0094(6) 0.0064(6)
C9 0.0216(8) 0.0219(8) 0.0216(8) 0.0078(6) 0.0085(6) 0.0097(6)
C10 0.0204(8) 0.0215(8) 0.0183(7) 0.0080(6) 0.0069(6) 0.0099(6)
C11 0.0226(8) 0.0204(8) 0.0183(8) 0.0050(6) 0.0048(6) 0.0081(6)
C12 0.0252(8) 0.0228(8) 0.0169(7) 0.0066(6) 0.0062(6) 0.0130(7)
C13 0.0273(9) 0.0258(8) 0.0185(8) 0.0079(6) 0.0092(7) 0.0133(7)
C14 0.0254(9) 0.0255(8) 0.0266(9) 0.0057(7) 0.0122(7) 0.0091(7)
C15 0.0223(8) 0.0227(8) 0.0223(8) 0.0094(6) 0.0091(6) 0.0111(6)
C16 0.0235(8) 0.0196(8) 0.0241(8) 0.0042(6) 0.0084(7) 0.0061(6)
C17 0.0269(9) 0.0213(8) 0.0200(8) 0.0046(6) 0.0092(7) 0.0118(7)

loop_
_atom_type_symbol
_atom_type_description
_atom_type_scat_dispersion_real
_atom_type_scat_dispersion_imag
_atom_type_scat_source
C C 0.0033 0.0016 'International Tables Vol C Tables 4.2.6.8 and 6.1.1.4'
H H 0.0000 0.0000 'International Tables Vol C Tables 4.2.6.8 and 6.1.1.4'
N N 0.0061 0.0033 'International Tables Vol C Tables 4.2.6.8 and 6.1.1.4'
O O 0.0106 0.0060 'International Tables Vol C Tables 4.2.6.8 and 6.1.1.4'

loop_
_geom_angle_atom_site_label_1
_geom_angle_atom_site_label_2
_geom_angle_atom_site_label_3
_geom_angle
_geom_angle_site_symmetry_1
_geom_angle_site_symmetry_3
_geom_angle_publ_flag
C13 O3 C14 110.87(12) . . ?
C1 N1 C8 112.33(13) . . ?
C1 N1 C9 123.90(13) . . ?
C8 N1 C9 123.76(13) . . ?
O1 C1 N1 124.97(15) . . ?
O1 C1 C2 129.25(15) . . ?
N1 C1 C2 105.78(13) . . ?
C3 C2 C7 121.50(15) . . ?
C3 C2 C1 130.58(15) . . ?
C7 C2 C1 107.92(14) . . ?
C2 C3 C4 117.39(15) . . ?
C2 C3 H3 121.3 . . ?
C4 C3 H3 121.3 . . ?
C5 C4 C3 121.31(16) . . ?
C5 C4 H4 119.3 . . ?
C3 C4 H4 119.3 . . ?
C4 C5 C6 120.73(16) . . ?
C4 C5 H5 119.6 . . ?
C6 C5 H5 119.6 . . ?
C7 C6 C5 117.62(16) . . ?
C7 C6 H6 121.2 . . ?
C5 C6 H6 121.2 . . ?
C6 C7 C2 121.44(16) . . ?
C6 C7 C8 130.24(15) . . ?
C2 C7 C8 108.31(14) . . ?
O2 C8 N1 125.14(15) . . ?
O2 C8 C7 129.20(15) . . ?
N1 C8 C7 105.66(13) . . ?
N1 C9 C10 111.07(13) . . ?
N1 C9 H9A 109.4 . . ?
C10 C9 H9A 109.4 . . ?
N1 C9 H9B 109.4 . . ?
C10 C9 H9B 109.4 . . ?
H9A C9 H9B 108.0 . . ?
C17 C10 C11 119.70(15) . . ?
C17 C10 C9 119.92(14) . . ?
C11 C10 C9 120.30(14) . . ?
C12 C11 C10 117.98(15) . . ?
C12 C11 H11 121.0 . . ?
C10 C11 H11 121.0 . . ?
C15 C12 C11 122.32(15) . . ?
C15 C12 C13 108.70(15) . . ?
C11 C12 C13 128.97(15) . . ?
O4 C13 O3 121.63(15) . . ?
O4 C13 C12 130.52(16) . . ?
O3 C13 C12 107.85(14) . . ?
O3 C14 C15 104.49(13) . . ?
O3 C14 H14A 110.9 . . ?
C15 C14 H14A 110.9 . . ?
O3 C14 H14B 110.9 . . ?
C15 C14 H14B 110.9 . . ?
H14A C14 H14B 108.9 . . ?
C12 C15 C16 120.25(15) . . ?
C12 C15 C14 108.04(14) . . ?
C16 C15 C14 131.71(15) . . ?
C15 C16 C17 117.93(15) . . ?
C15 C16 H16 121.0 . . ?
C17 C16 H16 121.0 . . ?
C10 C17 C16 121.80(15) . . ?
C10 C17 H17 119.1 . . ?
C16 C17 H17 119.1 . . ?

loop_
_geom_bond_atom_site_label_1
_geom_bond_atom_site_label_2
_geom_bond_distance
_geom_bond_site_symmetry_2
_geom_bond_publ_flag
O1 C1 1.2036(19) . ?
O2 C8 1.202(2) . ?
O3 C13 1.357(2) . ?
O3 C14 1.442(2) . ?
O4 C13 1.196(2) . ?
N1 C1 1.388(2) . ?
N1 C8 1.386(2) . ?
N1 C9 1.455(2) . ?
C1 C2 1.482(2) . ?
C2 C3 1.371(2) . ?
C2 C7 1.384(2) . ?
C3 C4 1.387(2) . ?
C3 H3 0.9500 . ?
C4 C5 1.386(2) . ?
C4 H4 0.9500 . ?
C5 C6 1.387(3) . ?
C5 H5 0.9500 . ?
C6 C7 1.373(2) . ?
C6 H6 0.9500 . ?
C7 C8 1.480(2) . ?
C9 C10 1.508(2) . ?
C9 H9A 0.9900 . ?
C9 H9B 0.9900 . ?
C10 C17 1.394(2) . ?
C10 C11 1.383(2) . ?
C11 C12 1.382(2) . ?
C11 H11 0.9500 . ?
C12 C15 1.372(2) . ?
C12 C13 1.466(2) . ?
C14 C15 1.496(2) . ?
C14 H14A 0.9900 . ?
C14 H14B 0.9900 . ?
C15 C16 1.384(2) . ?
C16 C17 1.382(2) . ?
C16 H16 0.9500 . ?
C17 H17 0.9500 . ?

loop_
_geom_torsion_atom_site_label_1
_geom_torsion_atom_site_label_2
_geom_torsion_atom_site_label_3
_geom_torsion_atom_site_label_4
_geom_torsion
_geom_torsion_site_symmetry_1
_geom_torsion_site_symmetry_2
_geom_torsion_site_symmetry_3
_geom_torsion_site_symmetry_4
_geom_torsion_publ_flag
C8 N1 C1 O1 -179.22(15) . . . . ?
C9 N1 C1 O1 1.1(2) . . . . ?
C8 N1 C1 C2 0.25(17) . . . . ?
C9 N1 C1 C2 -179.40(13) . . . . ?
O1 C1 C2 C3 -0.9(3) . . . . ?
N1 C1 C2 C3 179.64(16) . . . . ?
O1 C1 C2 C7 179.59(16) . . . . ?
N1 C1 C2 C7 0.15(17) . . . . ?
C7 C2 C3 C4 0.2(2) . . . . ?
C1 C2 C3 C4 -179.26(15) . . . . ?
C2 C3 C4 C5 0.3(2) . . . . ?
C3 C4 C5 C6 -0.5(3) . . . . ?
C4 C5 C6 C7 0.3(3) . . . . ?
C5 C6 C7 C2 0.1(2) . . . . ?
C5 C6 C7 C8 179.66(16) . . . . ?
C3 C2 C7 C6 -0.4(2) . . . . ?
C1 C2 C7 C6 179.18(14) . . . . ?
C3 C2 C7 C8 179.99(14) . . . . ?
C1 C2 C7 C8 -0.46(17) . . . . ?
C1 N1 C8 O2 178.90(15) . . . . ?
C9 N1 C8 O2 -1.4(2) . . . . ?
C1 N1 C8 C7 -0.52(17) . . . . ?
C9 N1 C8 C7 179.14(13) . . . . ?
C6 C7 C8 O2 1.6(3) . . . . ?
C2 C7 C8 O2 -178.79(16) . . . . ?
C6 C7 C8 N1 -178.99(16) . . . . ?
C2 C7 C8 N1 0.60(17) . . . . ?
C1 N1 C9 C10 90.60(18) . . . . ?
C8 N1 C9 C10 -89.01(18) . . . . ?
N1 C9 C10 C17 -91.16(18) . . . . ?
N1 C9 C10 C11 85.55(18) . . . . ?
C17 C10 C11 C12 0.1(2) . . . . ?
C9 C10 C11 C12 -176.66(14) . . . . ?
C10 C11 C12 C15 0.5(2) . . . . ?
C10 C11 C12 C13 -179.39(15) . . . . ?
C14 O3 C13 O4 176.55(16) . . . . ?
C14 O3 C13 C12 -2.55(18) . . . . ?
C15 C12 C13 O4 -176.80(18) . . . . ?
C11 C12 C13 O4 3.1(3) . . . . ?
C15 C12 C13 O3 2.19(18) . . . . ?
C11 C12 C13 O3 -177.92(16) . . . . ?
C13 O3 C14 C15 1.94(18) . . . . ?
C11 C12 C15 C16 -0.8(2) . . . . ?
C13 C12 C15 C16 179.07(15) . . . . ?
C11 C12 C15 C14 179.14(15) . . . . ?
C13 C12 C15 C14 -0.96(18) . . . . ?
O3 C14 C15 C12 -0.52(18) . . . . ?
O3 C14 C15 C16 179.45(17) . . . . ?
C12 C15 C16 C17 0.6(2) . . . . ?
C14 C15 C16 C17 -179.38(17) . . . . ?
C11 C10 C17 C16 -0.3(2) . . . . ?
C9 C10 C17 C16 176.45(15) . . . . ?
C15 C16 C17 C10 0.0(2) . . . . ?

loop_
_cod_related_entry_id
_cod_related_entry_database
_cod_related_entry_code
1 ChemSpider 30653925
